data_1505625
loop_
_publ_author_name
'Yoshimitsu, Takehiko'
'Matsuda, Kenichi'
'Nagaoka, Hiroto'
'Tsukamoto, Koji'
'Tanaka, Tetsuaki'

_publ_section_title
;
 Radical fixation of functionalized carbon resources: alpha-sp3C-H
 carbamoylation of tertiary amines with aryl isocyanates.
;
_journal_issue 24
_journal_name_full 'Organic letters'
_journal_page_first 5115
_journal_page_last 5118
_journal_paper_doi 10.1021/ol7023295
_journal_volume 9
_journal_year 2007
_chemical_formula_moiety '2(C20 H24 N3 O2 2+), C3 H8 O, 2(Cl 1-), H2 O'
_chemical_formula_sum 'C43 H58 Cl2 N6 O6'
_chemical_formula_weight 825.85
_chemical_name_systematic
; 
 ? 
;
_space_group_IT_number 14
_symmetry_cell_setting monoclinic
_symmetry_space_group_name_Hall '-P 2ybc'
_symmetry_space_group_name_H-M 'P 1 21/c 1'
_atom_sites_solution_hydrogens geom
_atom_sites_solution_primary direct
_atom_sites_solution_secondary difmap
_audit_creation_method SHELXL-97
_cell_angle_alpha 90.00
_cell_angle_beta 109.329(6)
_cell_angle_gamma 90.00
_cell_formula_units_Z 4
_cell_length_a 14.6150(10)
_cell_length_b 22.868(2)
_cell_length_c 13.7320(10)
_cell_measurement_temperature 150(2)
_cell_volume 4330.8(6)
_computing_cell_refinement PROCESS-AUTO
_computing_data_collection 'PROCESS-AUTO (Rigaku, 2003)'
_computing_data_reduction 'CrystalStructure (Rigaku/MSC, 2004)'
_computing_molecular_graphics 'ORTEPIII (Johnson et al., 1996)'
_computing_publication_material SHELXL-97
_computing_structure_refinement 'SHELXL-97 (Sheldrick, 1997)'
_computing_structure_solution 'SIR97 (Altomare et al., 1999)'
_diffrn_ambient_temperature 150(2)
_diffrn_measured_fraction_theta_full 0.949
_diffrn_measured_fraction_theta_max 0.949
_diffrn_measurement_device_type 'Rigaku R-AXIS RAPID'
_diffrn_measurement_method \w
_diffrn_radiation_monochromator graphite
_diffrn_radiation_source 'fine-focus sealed tube'
_diffrn_radiation_type CuK\a
_diffrn_radiation_wavelength 1.54178
_diffrn_reflns_av_R_equivalents 0.1080
_diffrn_reflns_av_sigmaI/netI 0.1737
_diffrn_reflns_limit_h_max 17
_diffrn_reflns_limit_h_min -17
_diffrn_reflns_limit_k_max 25
_diffrn_reflns_limit_k_min -26
_diffrn_reflns_limit_l_max 15
_diffrn_reflns_limit_l_min -16
_diffrn_reflns_number 26763
_diffrn_reflns_theta_full 68.17
_diffrn_reflns_theta_max 68.17
_diffrn_reflns_theta_min 3.20
_exptl_absorpt_coefficient_mu 1.778
_exptl_absorpt_correction_T_max 1.000
_exptl_absorpt_correction_T_min 0.392
_exptl_absorpt_correction_type multi-scan
_exptl_absorpt_process_details '(ABSCOR; Higashi, 1995)'
_exptl_crystal_colour colorless
_exptl_crystal_density_diffrn 1.267
_exptl_crystal_density_method 'not measured'
_exptl_crystal_description platelet
_exptl_crystal_F_000 1760
_exptl_crystal_size_max 0.4
_exptl_crystal_size_mid 0.2
_exptl_crystal_size_min 0.05
_refine_diff_density_max 0.425
_refine_diff_density_min -0.330
_refine_diff_density_rms 0.060
_refine_ls_extinction_method none
_refine_ls_goodness_of_fit_ref 0.984
_refine_ls_hydrogen_treatment constr
_refine_ls_matrix_type full
_refine_ls_number_parameters 520
_refine_ls_number_reflns 7523
_refine_ls_number_restraints 0
_refine_ls_restrained_S_all 0.984
_refine_ls_R_factor_all 0.2290
_refine_ls_R_factor_gt 0.0961
_refine_ls_shift/su_max 0.000
_refine_ls_shift/su_mean 0.000
_refine_ls_structure_factor_coef Fsqd
_refine_ls_weighting_details 'calc w=1/[\s^2^(Fo^2^)+(0.0500P)^2^+0.0000P] where P=(Fo^2^+2Fc^2^)/3'
_refine_ls_weighting_scheme calc
_refine_ls_wR_factor_gt 0.1886
_refine_ls_wR_factor_ref 0.2223
_reflns_number_gt 1851
_reflns_number_total 7523
_reflns_threshold_expression >2sigma(I)
_cod_data_source_file ol7023295-file001.cif
_cod_data_source_block cis
_cod_original_sg_symbol_H-M 'P 21/c'
_cod_database_code 1505625

loop_
_symmetry_equiv_pos_as_xyz
'x, y, z'
'-x, y+1/2, -z+1/2'
'-x, -y, -z'
'x, -y-1/2, z-1/2'

loop_
_atom_site_label
_atom_site_type_symbol
_atom_site_fract_x
_atom_site_fract_y
_atom_site_fract_z
_atom_site_U_iso_or_equiv
_atom_site_adp_type
_atom_site_occupancy
_atom_site_symmetry_multiplicity
_atom_site_calc_flag
_atom_site_refinement_flags
Cl1 Cl 0.13263(14) 0.34499(7) 0.32538(15) 0.1059(8) Uani 1 1 d .
Cl2 Cl -0.17106(16) 0.34273(7) -0.00435(14) 0.1116(8) Uani 1 1 d .
O1 O 0.1713(4) 0.0623(2) 0.4702(4) 0.0993(18) Uani 1 1 d .
O2 O -0.0610(3) 0.0634(2) 0.1213(4) 0.0823(16) Uani 1 1 d .
N1 N 0.0458(4) 0.0073(2) 0.3054(4) 0.0754(17) Uani 1 1 d .
H1 H 0.0728 0.0413 0.2892 0.090 Uiso 1 1 calc R
N2 N 0.2144(4) -0.0240(2) 0.5591(5) 0.0766(18) Uani 1 1 d .
H2 H 0.2071 -0.0621 0.5512 0.092 Uiso 1 1 calc R
N3 N -0.1568(5) -0.0182(2) 0.0777(5) 0.0819(18) Uani 1 1 d .
H3 H -0.1624 -0.0547 0.0954 0.098 Uiso 1 1 calc R
C1 C 0.1718(6) 0.0088(4) 0.4759(7) 0.079(2) Uani 1 1 d .
C2 C -0.0755(6) 0.0118(4) 0.1323(6) 0.077(2) Uani 1 1 d .
C3 C 0.1245(5) -0.0275(3) 0.3807(6) 0.071(2) Uani 1 1 d .
H3A H 0.0952 -0.0631 0.4009 0.085 Uiso 1 1 calc R
C4 C 0.0751(5) -0.0448(3) 0.1566(5) 0.081(2) Uani 1 1 d .
H4A H 0.0425 -0.0675 0.0932 0.097 Uiso 1 1 calc R
H4B H 0.1042 -0.0095 0.1370 0.097 Uiso 1 1 calc R
C5 C 0.1538(5) -0.0817(3) 0.2314(6) 0.083(2) Uani 1 1 d .
H5A H 0.2042 -0.0917 0.2006 0.099 Uiso 1 1 calc R
H5B H 0.1257 -0.1186 0.2467 0.099 Uiso 1 1 calc R
C6 C 0.1985(5) -0.0468(3) 0.3305(5) 0.079(2) Uani 1 1 d .
H6A H 0.2307 -0.0117 0.3148 0.095 Uiso 1 1 calc R
H6B H 0.2488 -0.0709 0.3803 0.095 Uiso 1 1 calc R
C7 C 0.0009(5) -0.0268(3) 0.2083(6) 0.076(2) Uani 1 1 d .
H7 H -0.0311 -0.0626 0.2241 0.091 Uiso 1 1 calc R
C8 C -0.0318(5) 0.0244(3) 0.3516(5) 0.089(2) Uani 1 1 d .
H8A H -0.0812 0.0484 0.3022 0.134 Uiso 1 1 calc R
H8B H -0.0021 0.0467 0.4152 0.134 Uiso 1 1 calc R
H8C H -0.0621 -0.0110 0.3673 0.134 Uiso 1 1 calc R
C9 C 0.2690(6) -0.0045(4) 0.6564(7) 0.076(2) Uani 1 1 d .
C10 C 0.2950(5) 0.0521(4) 0.6824(6) 0.083(2) Uani 1 1 d .
H10 H 0.2742 0.0817 0.6312 0.100 Uiso 1 1 calc R
C11 C 0.3512(6) 0.0675(4) 0.7821(8) 0.097(3) Uani 1 1 d .
H11 H 0.3638 0.1075 0.7997 0.117 Uiso 1 1 calc R
C12 C 0.3889(6) 0.0246(4) 0.8559(7) 0.097(3) Uani 1 1 d .
H12 H 0.4306 0.0345 0.9232 0.117 Uiso 1 1 calc R
C13 C 0.3639(6) -0.0331(4) 0.8285(7) 0.094(3) Uani 1 1 d .
H13 H 0.3877 -0.0631 0.8784 0.113 Uiso 1 1 calc R
C14 C 0.3046(5) -0.0479(4) 0.7292(7) 0.083(2) Uani 1 1 d .
H14 H 0.2887 -0.0877 0.7116 0.099 Uiso 1 1 calc R
C15 C -0.2335(6) 0.0058(4) -0.0064(7) 0.079(2) Uani 1 1 d .
C16 C -0.2632(6) 0.0637(3) -0.0073(6) 0.082(2) Uani 1 1 d .
H16 H -0.2318 0.0884 0.0497 0.098 Uiso 1 1 calc R
C17 C -0.3382(6) 0.0859(4) -0.0903(7) 0.093(3) Uani 1 1 d .
H17 H -0.3552 0.1261 -0.0914 0.111 Uiso 1 1 calc R
C18 C -0.3874(6) 0.0505(4) -0.1701(7) 0.098(3) Uani 1 1 d .
H18 H -0.4401 0.0655 -0.2257 0.117 Uiso 1 1 calc R
C19 C -0.3601(6) -0.0072(4) -0.1694(6) 0.097(3) Uani 1 1 d .
H19 H -0.3935 -0.0315 -0.2261 0.117 Uiso 1 1 calc R
C20 C -0.2833(6) -0.0312(3) -0.0863(7) 0.088(2) Uani 1 1 d .
H20 H -0.2665 -0.0714 -0.0855 0.106 Uiso 1 1 calc R
O3 O -0.1763(4) 0.1611(2) 0.2120(4) 0.0913(17) Uani 1 1 d .
O4 O 0.1610(3) 0.0927(2) 0.2487(4) 0.0893(17) Uani 1 1 d .
N4 N 0.0113(4) 0.1769(2) 0.2068(5) 0.0736(17) Uani 1 1 d .
H4 H -0.0081 0.1381 0.1947 0.088 Uiso 1 1 calc R
N5 N -0.2140(5) 0.2557(3) 0.1581(4) 0.089(2) Uani 1 1 d .
H5 H -0.1969 0.2848 0.1260 0.107 Uiso 1 1 calc R
N6 N 0.2673(5) 0.1681(2) 0.2773(4) 0.0837(19) Uani 1 1 d .
H6 H 0.2722 0.2060 0.2689 0.100 Uiso 1 1 calc R
C21 C -0.1573(6) 0.2061(4) 0.1730(6) 0.084(3) Uani 1 1 d .
C22 C 0.1796(6) 0.1443(4) 0.2408(6) 0.077(2) Uani 1 1 d .
C23 C 0.1009(5) 0.1853(3) 0.1768(7) 0.081(2) Uani 1 1 d .
H23 H 0.1236 0.2267 0.1900 0.097 Uiso 1 1 calc R
C24 C 0.0765(5) 0.1709(3) 0.0610(6) 0.083(2) Uani 1 1 d .
H24A H 0.1346 0.1785 0.0411 0.099 Uiso 1 1 calc R
H24B H 0.0612 0.1287 0.0506 0.099 Uiso 1 1 calc R
C25 C -0.0079(5) 0.2056(3) -0.0099(6) 0.094(3) Uani 1 1 d .
H25A H -0.0230 0.1920 -0.0820 0.113 Uiso 1 1 calc R
H25B H 0.0091 0.2476 -0.0071 0.113 Uiso 1 1 calc R
C26 C -0.0953(5) 0.1968(3) 0.0252(6) 0.083(2) Uani 1 1 d .
H26A H -0.1155 0.1553 0.0168 0.099 Uiso 1 1 calc R
H26B H -0.1502 0.2209 -0.0176 0.099 Uiso 1 1 calc R
C27 C -0.0686(5) 0.2148(3) 0.1403(6) 0.076(2) Uani 1 1 d .
H27 H -0.0482 0.2567 0.1490 0.091 Uiso 1 1 calc R
C28 C 0.0345(5) 0.1890(3) 0.3196(5) 0.084(2) Uani 1 1 d .
H28A H 0.0796 0.1593 0.3598 0.126 Uiso 1 1 calc R
H28B H -0.0253 0.1880 0.3370 0.126 Uiso 1 1 calc R
H28C H 0.0644 0.2278 0.3358 0.126 Uiso 1 1 calc R
C29 C -0.2985(6) 0.2655(3) 0.1888(7) 0.079(2) Uani 1 1 d .
C30 C -0.3041(6) 0.2411(3) 0.2793(6) 0.087(2) Uani 1 1 d .
H30 H -0.2544 0.2162 0.3206 0.104 Uiso 1 1 calc R
C31 C -0.3834(6) 0.2540(3) 0.3069(7) 0.098(3) Uani 1 1 d .
H31 H -0.3892 0.2372 0.3678 0.118 Uiso 1 1 calc R
C32 C -0.4551(6) 0.2910(4) 0.2485(8) 0.100(3) Uani 1 1 d .
H32 H -0.5097 0.2989 0.2694 0.120 Uiso 1 1 calc R
C33 C -0.4486(6) 0.3170(3) 0.1586(7) 0.095(3) Uani 1 1 d .
H33 H -0.4979 0.3427 0.1189 0.115 Uiso 1 1 calc R
C34 C -0.3687(6) 0.3045(3) 0.1283(6) 0.092(3) Uani 1 1 d .
H34 H -0.3619 0.3219 0.0683 0.110 Uiso 1 1 calc R
C35 C 0.3526(7) 0.1372(4) 0.3281(7) 0.084(2) Uani 1 1 d .
C36 C 0.3564(6) 0.0991(4) 0.4064(7) 0.093(3) Uani 1 1 d .
H36 H 0.3005 0.0923 0.4255 0.112 Uiso 1 1 calc R
C37 C 0.4418(8) 0.0711(4) 0.4567(7) 0.109(3) Uani 1 1 d .
H37 H 0.4435 0.0426 0.5075 0.131 Uiso 1 1 calc R
C38 C 0.5256(7) 0.0834(4) 0.4351(8) 0.112(4) Uani 1 1 d .
H38 H 0.5852 0.0656 0.4741 0.134 Uiso 1 1 calc R
C39 C 0.5216(7) 0.1211(4) 0.3575(8) 0.108(3) Uani 1 1 d .
H39 H 0.5779 0.1276 0.3391 0.129 Uiso 1 1 calc R
C40 C 0.4367(7) 0.1503(3) 0.3050(6) 0.099(3) Uani 1 1 d .
H40 H 0.4355 0.1787 0.2542 0.119 Uiso 1 1 calc R
O5 O 0.3280(4) 0.2835(2) 0.3459(4) 0.1071(17) Uani 1 1 d .
H5C H 0.2763 0.3013 0.3407 0.161 Uiso 1 1 calc R
C41 C 0.3843(7) 0.2749(4) 0.4557(7) 0.115(3) Uani 1 1 d .
H41 H 0.4320 0.2429 0.4595 0.138 Uiso 1 1 calc R
C42 C 0.4413(6) 0.3283(3) 0.5030(6) 0.130(3) Uani 1 1 d .
H42A H 0.4870 0.3377 0.4667 0.195 Uiso 1 1 calc R
H42B H 0.4772 0.3208 0.5759 0.195 Uiso 1 1 calc R
H42C H 0.3969 0.3612 0.4972 0.195 Uiso 1 1 calc R
C43 C 0.3153(6) 0.2529(3) 0.5103(6) 0.115(3) Uani 1 1 d .
H43A H 0.2666 0.2830 0.5069 0.173 Uiso 1 1 calc R
H43B H 0.3521 0.2445 0.5827 0.173 Uiso 1 1 calc R
H43C H 0.2830 0.2172 0.4765 0.173 Uiso 1 1 calc R
O6 O 0.0472(8) 0.3697(5) 0.0781(8) 0.342(5) Uani 1 1 d .

loop_
_atom_site_aniso_label
_atom_site_aniso_U_11
_atom_site_aniso_U_22
_atom_site_aniso_U_33
_atom_site_aniso_U_23
_atom_site_aniso_U_13
_atom_site_aniso_U_12
Cl1 0.1030(17) 0.0889(15) 0.1335(19) 0.0139(14) 0.0492(13) 0.0119(12)
Cl2 0.164(2) 0.0772(13) 0.0814(15) 0.0033(12) 0.0234(13) 0.0014(13)
O1 0.119(4) 0.074(3) 0.093(4) 0.004(4) 0.019(3) 0.006(4)
O2 0.083(4) 0.065(3) 0.088(4) -0.003(3) 0.014(3) -0.009(3)
N1 0.086(5) 0.073(4) 0.066(4) 0.001(4) 0.024(4) 0.002(4)
N2 0.093(5) 0.065(4) 0.066(5) -0.005(4) 0.019(4) -0.004(4)
N3 0.080(5) 0.063(4) 0.096(5) 0.014(4) 0.021(4) 0.005(4)
C1 0.083(6) 0.089(7) 0.071(7) -0.007(7) 0.033(5) 0.000(6)
C2 0.080(6) 0.078(6) 0.073(6) -0.016(6) 0.024(5) -0.015(6)
C3 0.076(6) 0.063(5) 0.077(6) 0.025(5) 0.030(5) 0.024(4)
C4 0.072(5) 0.090(6) 0.077(6) 0.010(5) 0.021(4) 0.014(4)
C5 0.082(6) 0.073(5) 0.089(6) -0.001(5) 0.023(5) 0.011(4)
C6 0.082(6) 0.079(5) 0.076(6) 0.002(5) 0.025(5) 0.007(5)
C7 0.078(6) 0.065(5) 0.080(6) 0.004(5) 0.020(5) -0.007(5)
C8 0.084(6) 0.100(6) 0.092(6) -0.005(5) 0.041(5) 0.011(5)
C9 0.088(6) 0.069(6) 0.071(7) -0.005(6) 0.024(5) -0.002(5)
C10 0.085(6) 0.093(7) 0.068(6) -0.009(6) 0.020(5) -0.011(5)
C11 0.107(7) 0.082(6) 0.099(8) -0.007(7) 0.029(6) -0.003(6)
C12 0.092(7) 0.098(7) 0.090(8) -0.019(7) 0.014(5) -0.014(6)
C13 0.097(7) 0.108(8) 0.088(7) 0.006(6) 0.045(6) 0.015(6)
C14 0.082(6) 0.087(6) 0.073(6) -0.021(6) 0.018(5) -0.006(5)
C15 0.072(6) 0.072(6) 0.090(7) -0.003(6) 0.021(5) 0.001(5)
C16 0.096(6) 0.067(6) 0.075(6) 0.004(5) 0.020(5) 0.005(5)
C17 0.093(7) 0.086(7) 0.096(7) 0.007(6) 0.025(5) -0.005(6)
C18 0.091(7) 0.087(7) 0.103(8) 0.008(7) 0.015(5) 0.016(6)
C19 0.081(6) 0.120(8) 0.079(7) -0.012(7) 0.012(5) -0.006(6)
C20 0.084(6) 0.083(6) 0.095(7) -0.022(6) 0.026(5) -0.001(5)
O3 0.096(4) 0.085(4) 0.099(4) 0.013(3) 0.041(3) 0.002(3)
O4 0.074(4) 0.076(3) 0.111(4) 0.007(4) 0.021(3) -0.005(3)
N4 0.080(5) 0.060(4) 0.078(5) 0.002(4) 0.023(4) 0.003(3)
N5 0.086(5) 0.076(5) 0.110(5) 0.012(4) 0.039(4) 0.004(4)
N6 0.073(5) 0.061(4) 0.106(5) 0.007(4) 0.016(4) -0.004(4)
C21 0.089(7) 0.084(7) 0.071(6) 0.006(6) 0.017(5) 0.029(6)
C22 0.081(7) 0.074(6) 0.080(6) -0.007(6) 0.031(5) -0.001(6)
C23 0.066(6) 0.071(6) 0.105(7) -0.002(5) 0.027(5) -0.006(4)
C24 0.088(6) 0.076(5) 0.092(7) 0.003(5) 0.041(5) -0.003(5)
C25 0.095(7) 0.094(6) 0.093(6) 0.027(5) 0.030(5) 0.015(5)
C26 0.084(6) 0.075(5) 0.086(6) 0.011(5) 0.024(5) 0.009(5)
C27 0.081(6) 0.076(6) 0.078(6) 0.005(5) 0.035(5) 0.012(5)
C28 0.101(6) 0.080(5) 0.067(6) -0.004(5) 0.023(4) 0.005(4)
C29 0.075(6) 0.073(6) 0.079(7) 0.003(5) 0.013(5) 0.009(5)
C30 0.086(7) 0.090(6) 0.084(7) 0.008(5) 0.027(5) 0.011(5)
C31 0.064(6) 0.101(7) 0.113(8) 0.005(6) 0.008(6) 0.018(5)
C32 0.090(7) 0.115(8) 0.103(8) -0.024(7) 0.042(6) -0.018(6)
C33 0.080(7) 0.090(7) 0.109(8) -0.011(6) 0.021(6) 0.016(5)
C34 0.072(6) 0.092(6) 0.096(7) 0.005(5) 0.008(5) 0.001(5)
C35 0.086(7) 0.070(6) 0.081(7) 0.000(5) 0.007(6) 0.009(5)
C36 0.089(7) 0.078(6) 0.100(7) -0.001(6) 0.015(6) 0.019(5)
C37 0.106(8) 0.082(7) 0.121(8) 0.004(6) 0.014(7) -0.011(7)
C38 0.095(8) 0.088(8) 0.126(9) -0.001(6) 0.001(7) 0.009(6)
C39 0.074(7) 0.095(8) 0.146(10) -0.029(7) 0.027(7) 0.010(6)
C40 0.075(6) 0.090(7) 0.134(8) -0.020(6) 0.038(6) -0.007(6)
O5 0.115(4) 0.099(4) 0.106(5) -0.005(4) 0.034(4) -0.007(3)
C41 0.125(9) 0.128(9) 0.089(8) 0.022(7) 0.031(7) 0.019(7)
C42 0.154(9) 0.106(7) 0.104(7) -0.015(6) 0.008(6) -0.031(7)
C43 0.130(8) 0.114(7) 0.100(7) -0.003(6) 0.036(6) -0.011(6)
O6 0.344(13) 0.420(14) 0.315(11) -0.052(11) 0.183(10) -0.103(11)

loop_
_atom_type_symbol
_atom_type_description
_atom_type_scat_dispersion_real
_atom_type_scat_dispersion_imag
_atom_type_scat_source
C C 0.0181 0.0091 'International Tables Vol C Tables 4.2.6.8 and 6.1.1.4'
H H 0.0000 0.0000 'International Tables Vol C Tables 4.2.6.8 and 6.1.1.4'
N N 0.0311 0.0180 'International Tables Vol C Tables 4.2.6.8 and 6.1.1.4'
O O 0.0492 0.0322 'International Tables Vol C Tables 4.2.6.8 and 6.1.1.4'
Cl Cl 0.3639 0.7018 'International Tables Vol C Tables 4.2.6.8 and 6.1.1.4'

loop_
_geom_angle_atom_site_label_1
_geom_angle_atom_site_label_2
_geom_angle_atom_site_label_3
_geom_angle
C7 N1 C3 110.4(6)
C7 N1 C8 109.7(5)
C3 N1 C8 110.8(5)
C7 N1 H1 108.6
C3 N1 H1 108.6
C8 N1 H1 108.6
C1 N2 C9 127.1(7)
C1 N2 H2 116.5
C9 N2 H2 116.5
C2 N3 C15 124.1(7)
C2 N3 H3 118.0
C15 N3 H3 118.0
O1 C1 N2 127.3(9)
O1 C1 C3 120.2(9)
N2 C1 C3 112.5(8)
O2 C2 N3 125.2(8)
O2 C2 C7 121.7(8)
N3 C2 C7 113.0(7)
N1 C3 C1 109.4(6)
N1 C3 C6 109.8(6)
C1 C3 C6 111.1(6)
N1 C3 H3A 108.8
C1 C3 H3A 108.8
C6 C3 H3A 108.8
C5 C4 C7 109.2(6)
C5 C4 H4A 109.9
C7 C4 H4A 109.8
C5 C4 H4B 109.8
C7 C4 H4B 109.8
H4A C4 H4B 108.3
C4 C5 C6 108.5(5)
C4 C5 H5A 110.0
C6 C5 H5A 110.0
C4 C5 H5B 110.0
C6 C5 H5B 110.0
H5A C5 H5B 108.4
C5 C6 C3 113.3(6)
C5 C6 H6A 108.9
C3 C6 H6A 108.9
C5 C6 H6B 108.9
C3 C6 H6B 108.9
H6A C6 H6B 107.7
N1 C7 C2 108.2(6)
N1 C7 C4 112.5(6)
C2 C7 C4 107.8(6)
N1 C7 H7 109.4
C2 C7 H7 109.4
C4 C7 H7 109.4
N1 C8 H8A 109.5
N1 C8 H8B 109.5
H8A C8 H8B 109.5
N1 C8 H8C 109.5
H8A C8 H8C 109.5
H8B C8 H8C 109.5
C10 C9 N2 125.5(9)
C10 C9 C14 119.1(8)
N2 C9 C14 115.2(8)
C9 C10 C11 121.5(8)
C9 C10 H10 119.3
C11 C10 H10 119.3
C10 C11 C12 120.3(8)
C10 C11 H11 119.9
C12 C11 H11 119.9
C11 C12 C13 118.0(8)
C11 C12 H12 121.0
C13 C12 H12 121.0
C12 C13 C14 121.2(9)
C12 C13 H13 119.4
C14 C13 H13 119.4
C9 C14 C13 119.8(8)
C9 C14 H14 120.1
C13 C14 H14 120.1
C16 C15 C20 119.6(8)
C16 C15 N3 122.2(8)
C20 C15 N3 118.1(8)
C15 C16 C17 120.9(8)
C15 C16 H16 119.5
C17 C16 H16 119.5
C18 C17 C16 120.4(8)
C18 C17 H17 119.8
C16 C17 H17 119.8
C17 C18 C19 119.3(9)
C17 C18 H18 120.3
C19 C18 H18 120.3
C18 C19 C20 121.8(8)
C18 C19 H19 119.1
C20 C19 H19 119.1
C15 C20 C19 117.9(8)
C15 C20 H20 121.1
C19 C20 H20 121.1
C28 N4 C27 112.8(6)
C28 N4 C23 109.8(6)
C27 N4 C23 109.4(6)
C28 N4 H4 108.3
C27 N4 H4 108.3
C23 N4 H4 108.3
C21 N5 C29 127.9(7)
C21 N5 H5 116.1
C29 N5 H5 116.1
C22 N6 C35 124.7(7)
C22 N6 H6 117.7
C35 N6 H6 117.7
O3 C21 N5 122.6(8)
O3 C21 C27 125.1(8)
N5 C21 C27 112.2(8)
O4 C22 N6 125.2(8)
O4 C22 C23 119.9(8)
N6 C22 C23 114.7(7)
N4 C23 C22 108.9(7)
N4 C23 C24 109.1(6)
C22 C23 C24 109.7(6)
N4 C23 H23 109.7
C22 C23 H23 109.7
C24 C23 H23 109.7
C25 C24 C23 114.3(6)
C25 C24 H24A 108.7
C23 C24 H24A 108.7
C25 C24 H24B 108.7
C23 C24 H24B 108.7
H24A C24 H24B 107.6
C24 C25 C26 108.4(6)
C24 C25 H25A 110.0
C26 C25 H25A 110.0
C24 C25 H25B 110.0
C26 C25 H25B 110.0
H25A C25 H25B 108.4
C25 C26 C27 109.5(6)
C25 C26 H26A 109.8
C27 C26 H26A 109.8
C25 C26 H26B 109.8
C27 C26 H26B 109.8
H26A C26 H26B 108.2
N4 C27 C21 108.3(6)
N4 C27 C26 110.5(6)
C21 C27 C26 108.4(6)
N4 C27 H27 109.9
C21 C27 H27 109.9
C26 C27 H27 109.9
N4 C28 H28A 109.5
N4 C28 H28B 109.5
H28A C28 H28B 109.5
N4 C28 H28C 109.5
H28A C28 H28C 109.5
H28B C28 H28C 109.5
C30 C29 C34 122.4(9)
C30 C29 N5 120.4(8)
C34 C29 N5 116.9(9)
C31 C30 C29 117.9(9)
C31 C30 H30 121.0
C29 C30 H30 121.0
C30 C31 C32 121.6(9)
C30 C31 H31 119.2
C32 C31 H31 119.2
C31 C32 C33 120.8(9)
C31 C32 H32 119.6
C33 C32 H32 119.6
C34 C33 C32 119.0(8)
C34 C33 H33 120.5
C32 C33 H33 120.5
C33 C34 C29 118.3(9)
C33 C34 H34 120.9
C29 C34 H34 120.9
C36 C35 C40 120.2(9)
C36 C35 N6 120.6(9)
C40 C35 N6 118.8(9)
C37 C36 C35 119.1(9)
C37 C36 H36 120.5
C35 C36 H36 120.5
C36 C37 C38 121.5(10)
C36 C37 H37 119.3
C38 C37 H37 119.3
C39 C38 C37 119.2(10)
C39 C38 H38 120.4
C37 C38 H38 120.4
C38 C39 C40 120.9(10)
C38 C39 H39 119.5
C40 C39 H39 119.5
C39 C40 C35 118.9(9)
C39 C40 H40 120.6
C35 C40 H40 120.6
C41 O5 H5C 109.5
O5 C41 C42 112.1(7)
O5 C41 C43 108.1(8)
C42 C41 C43 114.6(8)
O5 C41 H41 107.2
C42 C41 H41 107.2
C43 C41 H41 107.2
C41 C42 H42A 109.5
C41 C42 H42B 109.5
H42A C42 H42B 109.5
C41 C42 H42C 109.5
H42A C42 H42C 109.5
H42B C42 H42C 109.5
C41 C43 H43A 109.5
C41 C43 H43B 109.5
H43A C43 H43B 109.5
C41 C43 H43C 109.5
H43A C43 H43C 109.5
H43B C43 H43C 109.5

loop_
_geom_bond_atom_site_label_1
_geom_bond_atom_site_label_2
_geom_bond_distance
O1 C1 1.226(8)
O2 C2 1.217(7)
N1 C7 1.495(7)
N1 C3 1.498(7)
N1 C8 1.523(7)
N1 H1 0.9300
N2 C1 1.335(8)
N2 C9 1.383(8)
N2 H2 0.8800
N3 C2 1.362(8)
N3 C15 1.426(8)
N3 H3 0.8800
C1 C3 1.509(9)
C2 C7 1.531(9)
C3 C6 1.527(7)
C3 H3A 1.0000
C4 C5 1.519(7)
C4 C7 1.537(8)
C4 H4A 0.9900
C4 H4B 0.9900
C5 C6 1.526(7)
C5 H5A 0.9900
C5 H5B 0.9900
C6 H6A 0.9900
C6 H6B 0.9900
C7 H7 1.0000
C8 H8A 0.9800
C8 H8B 0.9800
C8 H8C 0.9800
C9 C10 1.363(8)
C9 C14 1.383(9)
C10 C11 1.388(9)
C10 H10 0.9500
C11 C12 1.387(9)
C11 H11 0.9500
C12 C13 1.389(9)
C12 H12 0.9500
C13 C14 1.394(9)
C13 H13 0.9500
C14 H14 0.9500
C15 C16 1.392(8)
C15 C20 1.387(8)
C16 C17 1.391(8)
C16 H16 0.9500
C17 C18 1.360(9)
C17 H17 0.9500
C18 C19 1.378(9)
C18 H18 0.9500
C19 C20 1.420(9)
C19 H19 0.9500
C20 H20 0.9500
O3 C21 1.233(8)
O4 C22 1.226(7)
N4 C28 1.498(6)
N4 C27 1.497(7)
N4 C23 1.509(7)
N4 H4 0.9300
N5 C21 1.379(8)
N5 C29 1.449(8)
N5 H5 0.8800
N6 C22 1.328(8)
N6 C35 1.403(8)
N6 H6 0.8800
C21 C27 1.519(9)
C22 C23 1.517(9)
C23 C24 1.545(8)
C23 H23 1.0000
C24 C25 1.518(8)
C24 H24A 0.9900
C24 H24B 0.9900
C25 C26 1.522(8)
C25 H25A 0.9900
C25 H25B 0.9900
C26 C27 1.552(8)
C26 H26A 0.9900
C26 H26B 0.9900
C27 H27 1.0000
C28 H28A 0.9800
C28 H28B 0.9800
C28 H28C 0.9800
C29 C30 1.389(8)
C29 C34 1.405(8)
C30 C31 1.365(8)
C30 H30 0.9500
C31 C32 1.378(9)
C31 H31 0.9500
C32 C33 1.403(9)
C32 H32 0.9500
C33 C34 1.392(9)
C33 H33 0.9500
C34 H34 0.9500
C35 C36 1.370(9)
C35 C40 1.399(9)
C36 C37 1.370(9)
C36 H36 0.9500
C37 C38 1.380(10)
C37 H37 0.9500
C38 C39 1.358(9)
C38 H38 0.9500
C39 C40 1.382(9)
C39 H39 0.9500
C40 H40 0.9500
O5 C41 1.472(8)
O5 H5C 0.8400
C41 C42 1.500(9)
C41 C43 1.527(9)
C41 H41 1.0000
C42 H42A 0.9800
C42 H42B 0.9800
C42 H42C 0.9800
C43 H43A 0.9800
C43 H43B 0.9800
C43 H43C 0.9800
